data_2204477
loop_
_publ_author_name
'Mancheng Hu'
'Chunyu Geng'
'Shuni Li'
'Zhihong Liu'
'Yucheng Jiang'
'Guofang Zhang'

_publ_section_title
;
 Caesium(I) hydrogen phthalate
;
_journal_issue 11
_journal_name_full 'Acta Crystallographica Section E'
_journal_page_first m1713
_journal_page_last m1715
_journal_paper_doi 10.1107/S1600536804026479
_journal_volume 60
_journal_year 2004
_chemical_formula_iupac 'Cs +, C8 H5 O4 -'
_chemical_formula_moiety 'Cs +, C8 H5 O4 -'
_chemical_formula_sum 'C8 H5 Cs O4'
_chemical_formula_weight 298.03
_chemical_name_systematic
;
Cesium(I) hydrogen phthalate
;
_space_group_IT_number 29
_symmetry_cell_setting orthorhombic
_symmetry_space_group_name_Hall 'P 2c -2ac'
_symmetry_space_group_name_H-M 'P c a 21'
_atom_sites_solution_hydrogens geom
_atom_sites_solution_primary direct
_atom_sites_solution_secondary difmap
_audit_creation_method SHELXL-97
_cell_angle_alpha 90.00
_cell_angle_beta 90.00
_cell_angle_gamma 90.00
_cell_formula_units_Z 4
_cell_length_a 10.659(5)
_cell_length_b 12.768(6)
_cell_length_c 6.556(3)
_cell_measurement_reflns_used 3510
_cell_measurement_temperature 293(2)
_cell_measurement_theta_max 28.115
_cell_measurement_theta_min 2.489
_cell_volume 892.2(7)
_computing_cell_refinement SMART
_computing_data_collection 'SMART (Bruker, 2001)'
_computing_data_reduction 'SAINT (Bruker, 2001)'
_computing_molecular_graphics 'SHELXTL (Siemens, 1996)'
_computing_publication_material 'SHELXTL (Sheldrick, 2001)'
_computing_structure_refinement 'SHELXL97 (Sheldrick, 1997)'
_computing_structure_solution 'SHELXS97 (Sheldrick, 1990)'
_diffrn_ambient_temperature 293(2)
_diffrn_measured_fraction_theta_full 0.997
_diffrn_measured_fraction_theta_max 0.997
_diffrn_measurement_device_type 'Bruker SMART CCD area-detector'
_diffrn_measurement_method '\f and \w'
_diffrn_radiation_monochromator graphite
_diffrn_radiation_source 'fine-focus sealed tube'
_diffrn_radiation_type MoK\a
_diffrn_radiation_wavelength 0.71073
_diffrn_reflns_av_R_equivalents 0.0399
_diffrn_reflns_av_sigmaI/netI 0.0324
_diffrn_reflns_limit_h_max 12
_diffrn_reflns_limit_h_min -12
_diffrn_reflns_limit_k_max 15
_diffrn_reflns_limit_k_min -13
_diffrn_reflns_limit_l_max 7
_diffrn_reflns_limit_l_min -5
_diffrn_reflns_number 4329
_diffrn_reflns_theta_full 25.03
_diffrn_reflns_theta_max 25.03
_diffrn_reflns_theta_min 2.49
_exptl_absorpt_coefficient_mu 4.127
_exptl_absorpt_correction_T_max 0.3152
_exptl_absorpt_correction_T_min 0.1440
_exptl_absorpt_correction_type multi-scan
_exptl_absorpt_process_details '(SADABS; Sheldrick, 2002)'
_exptl_crystal_colour colorless
_exptl_crystal_density_diffrn 2.219
_exptl_crystal_density_method 'not measured'
_exptl_crystal_description prism
_exptl_crystal_F_000 560
_exptl_crystal_size_max 0.49
_exptl_crystal_size_mid 0.41
_exptl_crystal_size_min 0.28
_refine_diff_density_max 0.626
_refine_diff_density_min -1.032
_refine_ls_abs_structure_details 'Flack (1983), 498 Friedel pairs [CHECK]'
_refine_ls_abs_structure_Flack 0.16(4)
_refine_ls_extinction_method none
_refine_ls_goodness_of_fit_ref 1.007
_refine_ls_hydrogen_treatment constr
_refine_ls_matrix_type full
_refine_ls_number_parameters 118
_refine_ls_number_reflns 1364
_refine_ls_number_restraints 1
_refine_ls_restrained_S_all 1.007
_refine_ls_R_factor_all 0.0287
_refine_ls_R_factor_gt 0.0268
_refine_ls_shift/su_max 0.002
_refine_ls_shift/su_mean 0.000
_refine_ls_structure_factor_coef Fsqd
_refine_ls_weighting_details 'calc w = 1/[\s^2^(Fo^2^)+(0.0537P)^2^] where P = (Fo^2^+2Fc^2^)/3'
_refine_ls_weighting_scheme calc
_refine_ls_wR_factor_gt 0.0719
_refine_ls_wR_factor_ref 0.0734
_reflns_number_gt 1272
_reflns_number_total 1364
_reflns_threshold_expression I>2\s(I)
_cod_data_source_file cv6390.cif
_cod_data_source_block I
_cod_depositor_comments
;
The following automatic conversions were performed:
'_symmetry_cell_setting' value 'Orthorhombic' changed to 'orthorhombic'
according to '/home/saulius/struct/CIF-dictionaries/cif_core.dic'
dictionary named 'cif_core.dic' version 2.4.1 from 2010-06-29.

Automatic conversion script
Id: cif_fix_enum 1527 2010-12-29 10:47:43Z saulius 

The following automatic conversions were performed:

'_symmetry_cell_setting' value 'Orthorhombic' changed to
'orthorhombic' according to
/home/saulius/struct/CIF-dictionaries/cif_core.dic dictionary named
'cif_core.dic' version 2.4.1 from 2010-06-29.

Automatic conversion script
Id: cif_fix_values 1715 2011-07-08 13:25:40Z adriana 
;
_cod_database_code 2204477
_cod_database_fobs_code 2204477

loop_
_symmetry_equiv_pos_as_xyz
'x, y, z'
'-x, -y, z+1/2'
'x+1/2, -y, z'
'-x+1/2, y, z+1/2'

loop_
_atom_site_label
_atom_site_fract_x
_atom_site_fract_y
_atom_site_fract_z
_atom_site_U_iso_or_equiv
_atom_site_adp_type
_atom_site_calc_flag
_atom_site_refinement_flags
_atom_site_occupancy
_atom_site_type_symbol
Cs1 1.10820(2) 0.94540(2) 0.50311(11) 0.03335(15) Uani d . 1 Cs
O1 0.8379(4) 0.8610(3) 0.2727(7) 0.0408(11) Uani d . 1 O
O2 0.7267(4) 0.7140(3) 0.3080(7) 0.0391(12) Uani d . 1 O
H2 0.6680 0.7550 0.3196 0.059 Uiso calc R 1 H
O3 1.1226(3) 0.8897(3) 0.0299(12) 0.0395(13) Uani d . 1 O
O4 0.9649(4) 0.8272(3) -0.1439(7) 0.0378(10) Uani d . 1 O
C1 0.8310(5) 0.7666(4) 0.2808(8) 0.0294(12) Uani d . 1 C
C2 0.9436(5) 0.6977(4) 0.2581(9) 0.0269(12) Uani d . 1 C
C3 0.9500(6) 0.6069(4) 0.3731(11) 0.0380(14) Uani d . 1 C
H3 0.8828 0.5875 0.4551 0.046 Uiso calc R 1 H
C4 1.0574(7) 0.5447(4) 0.3661(12) 0.0402(16) Uani d . 1 C
H4 1.0628 0.4845 0.4456 0.048 Uiso calc R 1 H
C5 1.1562(6) 0.5730(5) 0.2396(13) 0.0398(15) Uani d . 1 C
H5 1.2267 0.5303 0.2302 0.048 Uiso calc R 1 H
C6 1.1501(6) 0.6638(5) 0.1284(10) 0.0356(14) Uani d . 1 C
H6 1.2181 0.6829 0.0478 0.043 Uiso calc R 1 H
C7 1.0453(5) 0.7277(4) 0.1331(9) 0.0273(12) Uani d . 1 C
C8 1.0422(4) 0.8216(3) -0.0002(13) 0.0260(9) Uani d . 1 C

loop_
_atom_site_aniso_label
_atom_site_aniso_U_11
_atom_site_aniso_U_22
_atom_site_aniso_U_33
_atom_site_aniso_U_12
_atom_site_aniso_U_13
_atom_site_aniso_U_23
Cs1 0.0284(2) 0.0378(2) 0.0338(2) 0.00823(11) -0.0012(3) -0.0023(3)
O1 0.035(2) 0.026(2) 0.061(3) -0.0011(17) 0.010(2) -0.0013(19)
O2 0.029(3) 0.0318(19) 0.057(4) -0.0018(17) 0.007(2) -0.0007(19)
O3 0.0270(17) 0.0369(19) 0.055(4) -0.0141(14) -0.004(2) 0.002(3)
O4 0.036(2) 0.046(2) 0.032(2) -0.0081(19) -0.006(2) 0.0081(19)
C1 0.030(3) 0.031(3) 0.027(3) -0.002(2) 0.004(2) 0.003(2)
C2 0.022(3) 0.030(3) 0.029(3) -0.005(2) -0.001(2) -0.001(2)
C3 0.036(3) 0.035(3) 0.043(4) 0.000(3) 0.002(3) 0.006(3)
C4 0.043(4) 0.033(3) 0.044(4) 0.008(3) -0.005(4) 0.006(3)
C5 0.037(3) 0.033(3) 0.050(5) 0.009(3) -0.006(4) -0.008(3)
C6 0.031(3) 0.038(3) 0.037(4) 0.004(3) -0.001(3) -0.008(3)
C7 0.029(3) 0.026(3) 0.027(3) -0.002(2) -0.003(2) -0.004(2)
C8 0.0191(19) 0.030(2) 0.029(2) -0.0009(17) 0.002(4) -0.005(4)

loop_
_atom_type_symbol
_atom_type_description
_atom_type_scat_dispersion_real
_atom_type_scat_dispersion_imag
_atom_type_scat_source
C C 0.0033 0.0016 'International Tables Vol C Tables 4.2.6.8 and 6.1.1.4'
H H 0.0000 0.0000 'International Tables Vol C Tables 4.2.6.8 and 6.1.1.4'
O O 0.0106 0.0060 'International Tables Vol C Tables 4.2.6.8 and 6.1.1.4'
Cs Cs -0.3680 2.1192 'International Tables Vol C Tables 4.2.6.8 and 6.1.1.4'

loop_
_geom_angle_atom_site_label_1
_geom_angle_atom_site_label_2
_geom_angle_atom_site_label_3
_geom_angle_site_symmetry_1
_geom_angle_site_symmetry_3
_geom_angle
_geom_angle_publ_flag
O3 Cs1 O1 4_755 2_775 88.75(14) yes
O3 Cs1 O4 4_755 1_556 108.09(14) yes
O1 Cs1 O4 2_775 1_556 93.05(12) yes
O3 Cs1 O4 4_755 2_775 118.55(11) yes
O1 Cs1 O4 2_775 2_775 59.00(12) yes
O4 Cs1 O4 1_556 2_775 122.97(9) yes
O3 Cs1 O3 4_755 . 87.57(16) yes
O1 Cs1 O3 2_775 . 136.54(11) yes
O4 Cs1 O3 1_556 . 129.06(11) yes
O4 Cs1 O3 2_775 . 85.41(11) yes
O3 Cs1 O3 4_755 2_775 152.59(10) yes
O1 Cs1 O3 2_775 2_775 65.84(13) yes
O4 Cs1 O3 1_556 2_775 84.47(14) yes
O4 Cs1 O3 2_775 2_775 39.84(12) yes
O3 Cs1 O3 . 2_775 103.54(17) yes
O3 Cs1 C8 4_755 2_775 132.19(11) ?
O1 Cs1 C8 2_775 2_775 52.27(14) ?
O4 Cs1 C8 1_556 2_775 101.30(14) ?
O4 Cs1 C8 2_775 2_775 21.79(15) ?
O3 Cs1 C8 . 2_775 102.31(17) ?
O3 Cs1 C8 2_775 2_775 21.38(10) ?
O3 Cs1 O1 4_755 . 139.92(13) ?
O1 Cs1 O1 2_775 . 131.25(6) ?
O4 Cs1 O1 1_556 . 76.46(12) ?
O4 Cs1 O1 2_775 . 86.98(10) ?
O3 Cs1 O1 . . 62.68(9) ?
O3 Cs1 O1 2_775 . 65.82(12) ?
C8 Cs1 O1 2_775 . 82.82(12) ?
O3 Cs1 O3 4_755 1_556 81.46(14) ?
O1 Cs1 O3 2_775 1_556 66.04(11) ?
O4 Cs1 O3 1_556 1_556 37.58(10) ?
O4 Cs1 O3 2_775 1_556 119.66(11) ?
O3 Cs1 O3 . 1_556 154.90(14) ?
O3 Cs1 O3 2_775 1_556 96.36(18) ?
C8 Cs1 O3 2_775 1_556 101.78(16) ?
O1 Cs1 O3 . 1_556 113.86(10) ?
O3 Cs1 C8 4_755 1_556 91.69(15) ?
O1 Cs1 C8 2_775 1_556 82.72(13) ?
O4 Cs1 C8 1_556 1_556 19.18(11) ?
O4 Cs1 C8 2_775 1_556 128.08(11) ?
O3 Cs1 C8 . 1_556 140.65(11) ?
O3 Cs1 C8 2_775 1_556 94.92(14) ?
C8 Cs1 C8 2_775 1_556 107.00(18) ?
O1 Cs1 C8 . 1_556 95.41(11) ?
O3 Cs1 C8 1_556 1_556 19.56(10) ?
O3 Cs1 C8 4_755 . 97.67(15) ?
O1 Cs1 C8 2_775 . 151.67(12) ?
O4 Cs1 C8 1_556 . 110.79(12) ?
O4 Cs1 C8 2_775 . 94.20(12) ?
O3 Cs1 C8 . . 18.57(11) ?
O3 Cs1 C8 2_775 . 100.39(15) ?
C8 Cs1 C8 2_775 . 106.15(19) ?
O1 Cs1 C8 . . 46.96(10) ?
O3 Cs1 C8 1_556 . 142.12(11) ?
C8 Cs1 C8 1_556 . 124.36(11) ?
O3 Cs1 C7 4_755 . 91.92(14) ?
O1 Cs1 C7 2_775 . 174.53(12) ?
O4 Cs1 C7 1_556 . 91.90(12) ?
O4 Cs1 C7 2_775 . 116.12(13) ?
O3 Cs1 C7 . . 38.12(11) ?
O3 Cs1 C7 2_775 . 112.38(14) ?
C8 Cs1 C7 2_775 . 124.30(15) ?
O1 Cs1 C7 . . 48.04(11) ?
O3 Cs1 C7 1_556 . 119.43(11) ?
C8 Cs1 C7 1_556 . 102.69(13) ?
C8 Cs1 C7 . . 22.90(12) ?
C1 O1 Cs1 . 2_774 146.5(4) ?
C1 O1 Cs1 . . 110.2(4) ?
Cs1 O1 Cs1 2_774 . 81.06(9) ?
C1 O1 Cs1 . 3_475 126.4(3) ?
Cs1 O1 Cs1 2_774 3_475 80.01(9) ?
Cs1 O1 Cs1 . 3_475 99.33(11) ?
C1 O2 H2 . . 109.5 ?
C8 O3 Cs1 . 4_754 146.2(4) ?
C8 O3 Cs1 . . 106.2(5) ?
Cs1 O3 Cs1 4_754 . 92.91(15) ?
C8 O3 Cs1 . 2_774 85.5(3) ?
Cs1 O3 Cs1 4_754 2_774 125.15(13) ?
Cs1 O3 Cs1 . 2_774 82.61(14) ?
C8 O3 Cs1 . 1_554 87.5(5) ?
Cs1 O3 Cs1 4_754 1_554 86.31(16) ?
Cs1 O3 Cs1 . 1_554 154.90(14) ?
Cs1 O3 Cs1 2_774 1_554 77.48(12) ?
C8 O4 Cs1 . 1_554 105.0(4) ?
C8 O4 Cs1 . 2_774 89.1(3) ?
Cs1 O4 Cs1 1_554 2_774 84.45(9) ?
O1 C1 O2 . . 124.6(5) ?
O1 C1 C2 . . 122.2(5) ?
O2 C1 C2 . . 113.1(4) ?
C3 C2 C7 . . 120.3(5) ?
C3 C2 C1 . . 118.6(5) ?
C7 C2 C1 . . 121.0(5) ?
C2 C3 C4 . . 120.1(6) ?
C2 C3 H3 . . 120.0 ?
C4 C3 H3 . . 120.0 ?
C5 C4 C3 . . 119.6(6) ?
C5 C4 H4 . . 120.2 ?
C3 C4 H4 . . 120.2 ?
C6 C5 C4 . . 120.1(6) ?
C6 C5 H5 . . 119.9 ?
C4 C5 H5 . . 119.9 ?
C5 C6 C7 . . 121.7(6) ?
C5 C6 H6 . . 119.1 ?
C7 C6 H6 . . 119.1 ?
C6 C7 C2 . . 118.2(5) ?
C6 C7 C8 . . 118.8(5) ?
C2 C7 C8 . . 122.9(5) ?
C6 C7 Cs1 . . 107.9(4) ?
C2 C7 Cs1 . . 87.9(3) ?
C8 C7 Cs1 . . 77.6(3) ?
O3 C8 O4 . . 122.4(6) ?
O3 C8 C7 . . 117.3(6) ?
O4 C8 C7 . . 120.1(4) ?
O3 C8 Cs1 . 2_774 73.1(3) ?
O4 C8 Cs1 . 2_774 69.1(3) ?
C7 C8 Cs1 . 2_774 135.9(4) ?
O3 C8 Cs1 . 1_554 73.0(5) ?
O4 C8 Cs1 . 1_554 55.8(3) ?
C7 C8 Cs1 . 1_554 149.5(4) ?
Cs1 C8 Cs1 2_774 1_554 73.67(12) ?
O3 C8 Cs1 . . 55.2(5) ?
O4 C8 Cs1 . . 140.0(3) ?
C7 C8 Cs1 . . 79.5(4) ?
Cs1 C8 Cs1 2_774 . 73.18(11) ?
Cs1 C8 Cs1 1_554 . 124.36(11) ?

loop_
_geom_bond_atom_site_label_1
_geom_bond_atom_site_label_2
_geom_bond_site_symmetry_2
_geom_bond_distance
_geom_bond_publ_flag
Cs1 O3 4_755 2.962(4) yes
Cs1 O1 2_775 3.092(4) yes
Cs1 O4 1_556 3.157(5) yes
Cs1 O4 2_775 3.157(4) yes
Cs1 O3 . 3.186(8) yes
Cs1 O3 2_775 3.243(4) yes
Cs1 C8 2_775 3.379(4) ?
Cs1 O1 . 3.427(5) yes
Cs1 O3 1_556 3.529(8) yes
Cs1 C8 1_556 3.687(8) ?
Cs1 C8 . 3.725(8) ?
Cs1 C7 . 3.750(5) ?
O1 C1 . 1.209(7) ?
O1 Cs1 2_774 3.092(4) ?
O1 Cs1 3_475 3.793(4) ?
O2 C1 . 1.311(7) ?
O2 H2 . 0.8200 ?
O3 C8 . 1.236(6) ?
O3 Cs1 4_754 2.962(4) ?
O3 Cs1 2_774 3.243(4) ?
O3 Cs1 1_554 3.529(8) ?
O4 C8 . 1.254(9) ?
O4 Cs1 1_554 3.157(4) ?
O4 Cs1 2_774 3.157(4) ?
C1 C2 . 1.494(8) ?
C2 C3 . 1.384(8) ?
C2 C7 . 1.413(8) ?
C3 C4 . 1.394(9) ?
C3 H3 . 0.9300 ?
C4 C5 . 1.389(12) ?
C4 H4 . 0.9300 ?
C5 C6 . 1.370(9) ?
C5 H5 . 0.9300 ?
C6 C7 . 1.383(8) ?
C6 H6 . 0.9300 ?
C7 C8 . 1.484(8) ?
C8 Cs1 2_774 3.379(4) ?
C8 Cs1 1_554 3.687(8) ?

loop_
_geom_hbond_atom_site_label_D
_geom_hbond_atom_site_label_H
_geom_hbond_atom_site_label_A
_geom_hbond_site_symmetry_A
_geom_hbond_distance_DH
_geom_hbond_distance_HA
_geom_hbond_distance_DA
_geom_hbond_angle_DHA
_geom_hbond_publ_flag
O2 H2 O4 4_655 0.820 1.706 2.520(10) 172.6(6) yes

loop_
_geom_torsion_atom_site_label_1
_geom_torsion_atom_site_label_2
_geom_torsion_atom_site_label_3
_geom_torsion_atom_site_label_4
_geom_torsion_site_symmetry_1
_geom_torsion_site_symmetry_4
_geom_torsion
O3 Cs1 O1 C1 4_755 . 42.2(5)
O1 Cs1 O1 C1 2_775 . -141.9(3)
O4 Cs1 O1 C1 1_556 . -59.9(4)
O4 Cs1 O1 C1 2_775 . 175.1(4)
O3 Cs1 O1 C1 . . 88.7(4)
O3 Cs1 O1 C1 2_775 . -149.9(4)
C8 Cs1 O1 C1 2_775 . -163.4(4)
O3 Cs1 O1 C1 1_556 . -63.6(4)
C8 Cs1 O1 C1 1_556 . -56.9(4)
C8 Cs1 O1 C1 . . 76.5(4)
C7 Cs1 O1 C1 . . 45.3(4)
O3 Cs1 O1 Cs1 4_755 2_774 -105.0(2)
O1 Cs1 O1 Cs1 2_775 2_774 70.8(2)
O4 Cs1 O1 Cs1 1_556 2_774 152.84(11)
O4 Cs1 O1 Cs1 2_775 2_774 27.86(10)
O3 Cs1 O1 Cs1 . 2_774 -58.53(11)
O3 Cs1 O1 Cs1 2_775 2_774 62.87(14)
C8 Cs1 O1 Cs1 2_775 2_774 49.34(16)
O3 Cs1 O1 Cs1 1_556 2_774 149.09(9)
C8 Cs1 O1 Cs1 1_556 2_774 155.85(9)
C8 Cs1 O1 Cs1 . 2_774 -70.74(14)
C7 Cs1 O1 Cs1 . 2_774 -101.95(16)
O3 Cs1 O1 Cs1 4_755 3_475 176.73(19)
O1 Cs1 O1 Cs1 2_775 3_475 -7.4(2)
O4 Cs1 O1 Cs1 1_556 3_475 74.60(11)
O4 Cs1 O1 Cs1 2_775 3_475 -50.38(11)
O3 Cs1 O1 Cs1 . 3_475 -136.77(14)
O3 Cs1 O1 Cs1 2_775 3_475 -15.37(14)
C8 Cs1 O1 Cs1 2_775 3_475 -28.90(16)
O3 Cs1 O1 Cs1 1_556 3_475 70.85(13)
C8 Cs1 O1 Cs1 1_556 3_475 77.60(11)
C8 Cs1 O1 Cs1 . 3_475 -148.98(17)
C7 Cs1 O1 Cs1 . 3_475 179.81(19)
O3 Cs1 O3 C8 4_755 . 123.1(3)
O1 Cs1 O3 C8 2_775 . -151.3(3)
O4 Cs1 O3 C8 1_556 . 11.6(4)
O4 Cs1 O3 C8 2_775 . -118.0(3)
O3 Cs1 O3 C8 2_775 . -82.3(3)
C8 Cs1 O3 C8 2_775 . -104.2(3)
O1 Cs1 O3 C8 . . -29.0(3)
O3 Cs1 O3 C8 1_556 . 59.3(5)
C8 Cs1 O3 C8 1_556 . 33.4(3)
C7 Cs1 O3 C8 . . 26.9(3)
O3 Cs1 O3 Cs1 4_755 4_754 -28.67(17)
O1 Cs1 O3 Cs1 2_775 4_754 56.94(17)
O4 Cs1 O3 Cs1 1_556 4_754 -140.13(11)
O4 Cs1 O3 Cs1 2_775 4_754 90.23(12)
O3 Cs1 O3 Cs1 2_775 4_754 125.97(12)
C8 Cs1 O3 Cs1 2_775 4_754 104.07(11)
O1 Cs1 O3 Cs1 . 4_754 179.20(15)
O3 Cs1 O3 Cs1 1_556 4_754 -92.5(3)
C8 Cs1 O3 Cs1 1_556 4_754 -118.37(12)
C8 Cs1 O3 Cs1 . 4_754 -151.8(4)
C7 Cs1 O3 Cs1 . 4_754 -124.9(2)
O3 Cs1 O3 Cs1 4_755 2_774 -153.76(6)
O1 Cs1 O3 Cs1 2_775 2_774 -68.15(14)
O4 Cs1 O3 Cs1 1_556 2_774 94.78(13)
O4 Cs1 O3 Cs1 2_775 2_774 -34.85(9)
C8 Cs1 O3 Cs1 2_775 2_774 -21.02(10)
O1 Cs1 O3 Cs1 . 2_774 54.11(9)
O3 Cs1 O3 Cs1 1_556 2_774 142.4(2)
C8 Cs1 O3 Cs1 1_556 2_774 116.55(14)
C8 Cs1 O3 Cs1 . 2_774 83.2(3)
C7 Cs1 O3 Cs1 . 2_774 110.01(17)
O3 Cs1 O3 Cs1 4_755 1_554 -116.2(3)
O1 Cs1 O3 Cs1 2_775 1_554 -30.6(3)
O4 Cs1 O3 Cs1 1_556 1_554 132.4(2)
O4 Cs1 O3 Cs1 2_775 1_554 2.7(3)
O3 Cs1 O3 Cs1 2_775 1_554 38.5(2)
C8 Cs1 O3 Cs1 2_775 1_554 16.6(3)
O1 Cs1 O3 Cs1 . 1_554 91.7(3)
O3 Cs1 O3 Cs1 1_556 1_554 180.0
C8 Cs1 O3 Cs1 1_556 1_554 154.1(2)
C8 Cs1 O3 Cs1 . 1_554 120.7(5)
C7 Cs1 O3 Cs1 . 1_554 147.6(3)
Cs1 O1 C1 O2 2_774 . -112.1(7)
Cs1 O1 C1 O2 . . 143.1(5)
Cs1 O1 C1 O2 3_475 . 24.1(9)
Cs1 O1 C1 C2 2_774 . 67.3(10)
Cs1 O1 C1 C2 . . -37.5(7)
Cs1 O1 C1 C2 3_475 . -156.5(4)
O1 C1 C2 C3 . . 144.0(6)
O2 C1 C2 C3 . . -36.6(8)
O1 C1 C2 C7 . . -31.7(9)
O2 C1 C2 C7 . . 147.7(5)
C7 C2 C3 C4 . . 0.1(10)
C1 C2 C3 C4 . . -175.6(6)
C2 C3 C4 C5 . . -1.5(11)
C3 C4 C5 C6 . . 2.5(11)
C4 C5 C6 C7 . . -2.1(11)
C5 C6 C7 C2 . . 0.6(9)
C5 C6 C7 C8 . . -176.6(6)
C5 C6 C7 Cs1 . . 98.0(6)
C3 C2 C7 C6 . . 0.4(8)
C1 C2 C7 C6 . . 176.0(5)
C3 C2 C7 C8 . . 177.4(6)
C1 C2 C7 C8 . . -7.0(8)
C3 C2 C7 Cs1 . . -108.8(5)
C1 C2 C7 Cs1 . . 66.8(5)
O3 Cs1 C7 C6 4_755 . 11.3(4)
O4 Cs1 C7 C6 1_556 . -96.9(4)
O4 Cs1 C7 C6 2_775 . 134.6(4)
O3 Cs1 C7 C6 . . 94.9(4)
O3 Cs1 C7 C6 2_775 . 178.3(4)
C8 Cs1 C7 C6 2_775 . 158.0(4)
O1 Cs1 C7 C6 . . -166.7(5)
O3 Cs1 C7 C6 1_556 . -70.0(4)
C8 Cs1 C7 C6 1_556 . -80.9(4)
C8 Cs1 C7 C6 . . 116.6(5)
O3 Cs1 C7 C2 4_755 . 130.3(3)
O4 Cs1 C7 C2 1_556 . 22.1(3)
O4 Cs1 C7 C2 2_775 . -106.4(3)
O3 Cs1 C7 C2 . . -146.1(4)
O3 Cs1 C7 C2 2_775 . -62.7(3)
C8 Cs1 C7 C2 2_775 . -83.0(4)
O1 Cs1 C7 C2 . . -47.7(3)
O3 Cs1 C7 C2 1_556 . 49.0(3)
C8 Cs1 C7 C2 1_556 . 38.1(3)
C8 Cs1 C7 C2 . . -124.4(5)
O3 Cs1 C7 C8 4_755 . -105.3(3)
O4 Cs1 C7 C8 1_556 . 146.5(3)
O4 Cs1 C7 C8 2_775 . 18.0(3)
O3 Cs1 C7 C8 . . -21.7(2)
O3 Cs1 C7 C8 2_775 . 61.7(3)
C8 Cs1 C7 C8 2_775 . 41.5(3)
O1 Cs1 C7 C8 . . 76.7(3)
O3 Cs1 C7 C8 1_556 . 173.4(2)
C8 Cs1 C7 C8 1_556 . 162.5(3)
Cs1 O3 C8 O4 4_754 . -106.5(8)
Cs1 O3 C8 O4 . . 131.6(6)
Cs1 O3 C8 O4 2_774 . 50.6(6)
Cs1 O3 C8 O4 1_554 . -27.0(6)
Cs1 O3 C8 C7 4_754 . 69.4(12)
Cs1 O3 C8 C7 . . -52.5(5)
Cs1 O3 C8 C7 2_774 . -133.4(5)
Cs1 O3 C8 C7 1_554 . 148.9(5)
Cs1 O3 C8 Cs1 4_754 2_774 -157.1(9)
Cs1 O3 C8 Cs1 . 2_774 80.96(17)
Cs1 O3 C8 Cs1 1_554 2_774 -77.63(11)
Cs1 O3 C8 Cs1 4_754 1_554 -79.5(9)
Cs1 O3 C8 Cs1 . 1_554 158.59(19)
Cs1 O3 C8 Cs1 2_774 1_554 77.63(11)
Cs1 O3 C8 Cs1 4_754 . 121.9(10)
Cs1 O3 C8 Cs1 2_774 . -80.96(17)
Cs1 O3 C8 Cs1 1_554 . -158.59(19)
Cs1 O4 C8 O3 1_554 . 31.7(7)
Cs1 O4 C8 O3 2_774 . -52.3(6)
Cs1 O4 C8 C7 1_554 . -144.1(5)
Cs1 O4 C8 C7 2_774 . 131.8(5)
Cs1 O4 C8 Cs1 1_554 2_774 84.01(15)
Cs1 O4 C8 Cs1 2_774 1_554 -84.01(15)
Cs1 O4 C8 Cs1 1_554 . 104.6(5)
Cs1 O4 C8 Cs1 2_774 . 20.6(5)
C6 C7 C8 O3 . . -62.3(8)
C2 C7 C8 O3 . . 120.7(6)
Cs1 C7 C8 O3 . . 41.5(5)
C6 C7 C8 O4 . . 113.8(6)
C2 C7 C8 O4 . . -63.3(8)
Cs1 C7 C8 O4 . . -142.4(6)
C6 C7 C8 Cs1 . 2_774 -155.9(4)
C2 C7 C8 Cs1 . 2_774 27.1(8)
Cs1 C7 C8 Cs1 . 2_774 -52.1(4)
C6 C7 C8 Cs1 . 1_554 41.0(9)
C2 C7 C8 Cs1 . 1_554 -136.1(5)
Cs1 C7 C8 Cs1 . 1_554 144.7(6)
C6 C7 C8 Cs1 . . -103.8(5)
C2 C7 C8 Cs1 . . 79.2(5)
O3 Cs1 C8 O3 4_755 . -57.6(3)
O1 Cs1 C8 O3 2_775 . 44.1(4)
O4 Cs1 C8 O3 1_556 . -170.4(3)
O4 Cs1 C8 O3 2_775 . 61.9(3)
O3 Cs1 C8 O3 2_775 . 101.7(3)
C8 Cs1 C8 O3 2_775 . 80.5(3)
O1 Cs1 C8 O3 . . 143.8(4)
O3 Cs1 C8 O3 1_556 . -143.6(3)
C8 Cs1 C8 O3 1_556 . -155.0(3)
C7 Cs1 C8 O3 . . -134.2(4)
O3 Cs1 C8 O4 4_755 . -158.5(6)
O1 Cs1 C8 O4 2_775 . -56.7(7)
O4 Cs1 C8 O4 1_556 . 88.8(6)
O4 Cs1 C8 O4 2_775 . -38.9(6)
O3 Cs1 C8 O4 . . -100.8(7)
O3 Cs1 C8 O4 2_775 . 0.8(6)
C8 Cs1 C8 O4 2_775 . -20.3(6)
O1 Cs1 C8 O4 . . 43.0(5)
O3 Cs1 C8 O4 1_556 . 115.6(5)
C8 Cs1 C8 O4 1_556 . 104.2(6)
C7 Cs1 C8 O4 . . 125.0(7)
O3 Cs1 C8 C7 4_755 . 76.6(3)
O1 Cs1 C8 C7 2_775 . 178.3(3)
O4 Cs1 C8 C7 1_556 . -36.1(3)
O4 Cs1 C8 C7 2_775 . -163.8(3)
O3 Cs1 C8 C7 . . 134.2(4)
O3 Cs1 C8 C7 2_775 . -124.1(3)
C8 Cs1 C8 C7 2_775 . -145.3(3)
O1 Cs1 C8 C7 . . -81.9(3)
O3 Cs1 C8 C7 1_556 . -9.3(3)
C8 Cs1 C8 C7 1_556 . -20.8(3)
O3 Cs1 C8 Cs1 4_755 2_774 -138.41(11)
O1 Cs1 C8 Cs1 2_775 2_774 -36.7(3)
O4 Cs1 C8 Cs1 1_556 2_774 108.87(11)
O4 Cs1 C8 Cs1 2_775 2_774 -18.84(10)
O3 Cs1 C8 Cs1 . 2_774 -80.8(3)
O3 Cs1 C8 Cs1 2_775 2_774 20.88(12)
C8 Cs1 C8 Cs1 2_775 2_774 -0.29(12)
O1 Cs1 C8 Cs1 . 2_774 63.07(11)
O3 Cs1 C8 Cs1 1_556 2_774 135.66(12)
C8 Cs1 C8 Cs1 1_556 2_774 124.24(11)
C7 Cs1 C8 Cs1 . 2_774 145.0(3)
O3 Cs1 C8 Cs1 4_755 1_554 -82.64(16)
O1 Cs1 C8 Cs1 2_775 1_554 19.1(3)
O4 Cs1 C8 Cs1 1_556 1_554 164.63(13)
O4 Cs1 C8 Cs1 2_775 1_554 36.93(15)
O3 Cs1 C8 Cs1 . 1_554 -25.0(3)
O3 Cs1 C8 Cs1 2_775 1_554 76.64(16)
C8 Cs1 C8 Cs1 2_775 1_554 55.47(12)
O1 Cs1 C8 Cs1 . 1_554 118.83(19)
O3 Cs1 C8 Cs1 1_556 1_554 -168.58(11)
C8 Cs1 C8 Cs1 1_556 1_554 180.0
C7 Cs1 C8 Cs1 . 1_554 -159.2(3)
